data_4064866
loop_
_publ_author_name
'Weismann, Daniel'
'Saurenz, Dirk'
'Boese, Roland'
'Bl\"aser, Dieter'
'Wolmersh\"auser, Gotthelf'
'Sun, Yu'
'Sitzmann, Helmut'

_publ_section_title
;
 Cyclopentadiene Alkylation and Nickel Complexes with Tri-, Tetra-, or
 Pentaisopropylcyclopentadienide or an Even Bulkier Lithium
 Alkylcyclopentadienide
;
_journal_issue 23
_journal_name_full Organometallics
_journal_page_first 6351
_journal_paper_doi 10.1021/om200372j
_journal_volume 30
_journal_year 2011
_chemical_formula_sum 'C14 H23 Ni0.5'
_chemical_formula_weight 220.68
_chemical_name_systematic
; 
 ? 
;
_space_group_IT_number 2
_symmetry_cell_setting triclinic
_symmetry_space_group_name_Hall '-P 1'
_symmetry_space_group_name_H-M 'P -1'
_atom_sites_solution_hydrogens geom
_atom_sites_solution_primary direct
_atom_sites_solution_secondary difmap
_audit_creation_method SHELXL-97
_cell_angle_alpha 79.750(10)
_cell_angle_beta 80.040(10)
_cell_angle_gamma 61.760(10)
_cell_formula_units_Z 2
_cell_length_a 8.7530(10)
_cell_length_b 9.0810(10)
_cell_length_c 9.2600(10)
_cell_measurement_reflns_used 36
_cell_measurement_temperature 293(2)
_cell_measurement_theta_max 24.927
_cell_measurement_theta_min 14.521
_cell_volume 634.73(14)
_computing_cell_refinement 'Siemens XSCANS'
_computing_data_collection 'Siemens XSCANS'
_computing_data_reduction 'Siemens XSCANS'
_computing_molecular_graphics 'Siemens SHELXTL'
_computing_publication_material 'Siemens SHELXTL'
_computing_structure_refinement 'SHELXL-97 (Sheldrick, 1997)'
_computing_structure_solution 'SIR92 (Giacovazzo et al., 1993)'
_diffrn_ambient_temperature 293(2)
_diffrn_measured_fraction_theta_full 0.985
_diffrn_measured_fraction_theta_max 0.985
_diffrn_measurement_device 'Siemens P4'
_diffrn_measurement_method '\w scans'
_diffrn_radiation_monochromator graphite
_diffrn_radiation_source 'fine-focus sealed tube'
_diffrn_radiation_type MoK\a
_diffrn_radiation_wavelength 0.71073
_diffrn_reflns_av_R_equivalents 0.0207
_diffrn_reflns_av_sigmaI/netI 0.0490
_diffrn_reflns_limit_h_max 11
_diffrn_reflns_limit_h_min -1
_diffrn_reflns_limit_k_max 12
_diffrn_reflns_limit_k_min -11
_diffrn_reflns_limit_l_max 13
_diffrn_reflns_limit_l_min -12
_diffrn_reflns_number 4451
_diffrn_reflns_theta_full 29.99
_diffrn_reflns_theta_max 29.99
_diffrn_reflns_theta_min 2.25
_diffrn_standards_decay_% 9.36
_diffrn_standards_interval_count 97
_diffrn_standards_number 3
_exptl_absorpt_coefficient_mu 0.775
_exptl_absorpt_correction_T_max 0.9127
_exptl_absorpt_correction_T_min 0.6129
_exptl_absorpt_correction_type Numeric
_exptl_crystal_density_diffrn 1.155
_exptl_crystal_density_method 'not measured'
_exptl_crystal_F_000 242
_exptl_crystal_size_max 0.70
_exptl_crystal_size_mid 0.25
_exptl_crystal_size_min 0.12
_refine_diff_density_max 0.420
_refine_diff_density_min -0.534
_refine_diff_density_rms 0.063
_refine_ls_extinction_method none
_refine_ls_goodness_of_fit_ref 1.062
_refine_ls_hydrogen_treatment mixed
_refine_ls_matrix_type full
_refine_ls_number_parameters 139
_refine_ls_number_reflns 3650
_refine_ls_number_restraints 0
_refine_ls_restrained_S_all 1.062
_refine_ls_R_factor_all 0.0517
_refine_ls_R_factor_gt 0.0408
_refine_ls_shift/su_max 0.001
_refine_ls_shift/su_mean 0.000
_refine_ls_structure_factor_coef Fsqd
_refine_ls_weighting_details 'w=1/[\s^2^(Fo^2^)+(0.0379P)^2^+0.2603P] where P=(Fo^2^+2Fc^2^)/3'
_refine_ls_weighting_scheme calc
_refine_ls_wR_factor_gt 0.0941
_refine_ls_wR_factor_ref 0.0987
_reflns_number_gt 3225
_reflns_number_total 3650
_reflns_threshold_expression >2sigma(I)
_cod_data_source_file om200372j_si_007.cif
_cod_data_source_block 9741
_cod_depositor_comments
;
The following automatic conversions were performed:

'_symmetry_cell_setting' value 'Triclinic' changed to 'triclinic'
according to /home/saulius/struct/CIF-dictionaries/cif_core.dic
dictionary named 'cif_core.dic' version 2.4.1 from 2010-06-29.

Automatic conversion script
Id: cif_fix_values 1715 2011-07-08 13:25:40Z adriana 

The following automatic conversions were performed:

'_refine_ls_weighting_scheme' value 'calc
w=1/[\s^2^(Fo^2^)+(0.0379P)^2^+0.2603P] where P=(Fo^2^+2Fc^2^)/3' was
changed to 'calc'. New tag '_refine_ls_weighting_details' was
created. The value of the new tag was set to
'w=1/[\s^2^(Fo^2^)+(0.0379P)^2^+0.2603P] where P=(Fo^2^+2Fc^2^)/3'.

Automatic conversion script
Id: cif_fix_values 3143 2015-03-26 13:38:13Z robertas 
;
_cod_original_cell_volume 634.73(12)
_cod_original_sg_symbol_H-M P-1
_cod_original_formula_sum 'C14 H23 Ni0.50'
_cod_database_code 4064866

loop_
_symmetry_equiv_pos_as_xyz
'x, y, z'
'-x, -y, -z'

loop_
_atom_site_label
_atom_site_type_symbol
_atom_site_fract_x
_atom_site_fract_y
_atom_site_fract_z
_atom_site_U_iso_or_equiv
_atom_site_adp_type
_atom_site_occupancy
_atom_site_calc_flag
_atom_site_refinement_flags
Ni1 Ni 1.0000 0.0000 1.0000 0.01974(10) Uani 1 d S
C1 C 0.9236(2) 0.1915(2) 1.14876(19) 0.0240(3) Uani 1 d .
C2 C 0.8213(2) 0.1038(2) 1.19407(18) 0.0236(3) Uani 1 d .
C3 C 0.7219(2) 0.1328(2) 1.07526(19) 0.0252(3) Uani 1 d .
H3 H 0.6437 0.0904 1.0757 0.030 Uiso 1 calc R
C4 C 0.7610(2) 0.2366(2) 0.95644(19) 0.0237(3) Uani 1 d .
C5 C 0.8862(2) 0.2721(2) 1.00258(19) 0.0251(3) Uani 1 d .
H5 H 0.9358 0.3374 0.9465 0.030 Uiso 1 calc R
C10 C 1.0388(3) 0.2092(2) 1.2421(2) 0.0323(4) Uani 1 d .
H10 H 1.0694 0.1168 1.3222 0.042 Uiso 1 calc R
C11 C 1.2070(3) 0.2002(3) 1.1569(3) 0.0507(6) Uani 1 d .
H11A H 1.2721 0.0943 1.1170 0.071 Uiso 1 calc R
H11B H 1.2750 0.2104 1.2220 0.071 Uiso 1 calc R
H11C H 1.1804 0.2901 1.0780 0.071 Uiso 1 calc R
C12 C 0.9390(3) 0.3751(3) 1.3118(3) 0.0478(6) Uani 1 d .
H12A H 0.9122 0.4679 1.2356 0.067 Uiso 1 calc R
H12B H 1.0096 0.3804 1.3774 0.067 Uiso 1 calc R
H12C H 0.8328 0.3808 1.3660 0.067 Uiso 1 calc R
C20 C 0.8071(2) 0.0091(3) 1.3431(2) 0.0326(4) Uani 1 d .
H20 H 0.9189 -0.0375 1.3841 0.042 Uiso 1 calc R
C21 C 0.7688(4) -0.1365(3) 1.3349(3) 0.0535(7) Uani 1 d .
H21A H 0.6561 -0.0932 1.3011 0.075 Uiso 1 calc R
H21B H 0.7703 -0.1977 1.4310 0.075 Uiso 1 calc R
H21C H 0.8560 -0.2103 1.2674 0.075 Uiso 1 calc R
C22 C 0.6659(3) 0.1279(3) 1.4488(2) 0.0471(6) Uani 1 d .
H22A H 0.6955 0.2137 1.4616 0.066 Uiso 1 calc R
H22B H 0.6580 0.0654 1.5425 0.066 Uiso 1 calc R
H22C H 0.5559 0.1792 1.4086 0.066 Uiso 1 calc R
C40 C 0.6866(2) 0.2940(2) 0.8090(2) 0.0288(4) Uani 1 d .
H40 H 0.7555 0.2033 0.7460 0.037 Uiso 1 calc R
C41 C 0.7001(5) 0.4495(4) 0.7317(3) 0.0672(9) Uani 1 d .
H41A H 0.6327 0.5411 0.7904 0.094 Uiso 1 calc R
H41B H 0.6563 0.4782 0.6372 0.094 Uiso 1 calc R
H41C H 0.8199 0.4277 0.7186 0.094 Uiso 1 calc R
C42 C 0.4988(3) 0.3241(5) 0.8240(3) 0.0635(8) Uani 1 d .
H42A H 0.4929 0.2219 0.8648 0.089 Uiso 1 calc R
H42B H 0.4563 0.3596 0.7286 0.089 Uiso 1 calc R
H42C H 0.4285 0.4099 0.8880 0.089 Uiso 1 calc R

loop_
_atom_site_aniso_label
_atom_site_aniso_U_11
_atom_site_aniso_U_22
_atom_site_aniso_U_33
_atom_site_aniso_U_23
_atom_site_aniso_U_13
_atom_site_aniso_U_12
Ni1 0.01925(15) 0.01924(15) 0.02058(16) -0.00267(10) -0.00129(11) -0.00876(11)
C1 0.0256(8) 0.0220(7) 0.0238(8) -0.0052(6) -0.0040(6) -0.0090(6)
C2 0.0227(7) 0.0243(7) 0.0214(8) -0.0041(6) -0.0010(6) -0.0086(6)
C3 0.0210(7) 0.0289(8) 0.0258(8) -0.0047(6) -0.0004(6) -0.0116(6)
C4 0.0217(7) 0.0234(7) 0.0233(8) -0.0059(6) -0.0019(6) -0.0070(6)
C5 0.0292(8) 0.0192(7) 0.0267(8) -0.0013(6) -0.0036(6) -0.0111(6)
C10 0.0368(10) 0.0289(9) 0.0349(10) -0.0030(7) -0.0144(8) -0.0145(8)
C11 0.0356(11) 0.0595(15) 0.0707(17) -0.0293(13) -0.0060(11) -0.0253(11)
C12 0.0514(13) 0.0515(13) 0.0491(13) -0.0232(11) -0.0073(11) -0.0238(11)
C20 0.0273(9) 0.0410(10) 0.0230(8) 0.0023(7) -0.0007(7) -0.0131(8)
C21 0.0726(17) 0.0427(12) 0.0420(13) 0.0014(10) 0.0128(12) -0.0320(13)
C22 0.0527(13) 0.0551(14) 0.0280(10) -0.0084(9) 0.0098(9) -0.0235(11)
C40 0.0293(8) 0.0266(8) 0.0247(8) -0.0060(6) -0.0066(7) -0.0059(7)
C41 0.107(3) 0.0664(18) 0.0466(14) 0.0284(13) -0.0444(16) -0.0546(19)
C42 0.0417(13) 0.107(2) 0.0413(13) 0.0029(14) -0.0211(11) -0.0316(15)

loop_
_atom_type_symbol
_atom_type_description
_atom_type_scat_dispersion_real
_atom_type_scat_dispersion_imag
_atom_type_scat_source
C C 0.0033 0.0016 'International Tables Vol C Tables 4.2.6.8 and 6.1.1.4'
H H 0.0000 0.0000 'International Tables Vol C Tables 4.2.6.8 and 6.1.1.4'
Ni Ni 0.3393 1.1124 'International Tables Vol C Tables 4.2.6.8 and 6.1.1.4'

loop_
_geom_angle_atom_site_label_1
_geom_angle_atom_site_label_2
_geom_angle_atom_site_label_3
_geom_angle
_geom_angle_site_symmetry_1
_geom_angle_site_symmetry_3
C5 Ni1 C5 179.999(1) 2_757 .
C5 Ni1 C1 38.17(6) 2_757 2_757
C5 Ni1 C1 141.83(6) . 2_757
C5 Ni1 C1 141.83(6) 2_757 .
C5 Ni1 C1 38.17(6) . .
C1 Ni1 C1 180.0 2_757 .
C5 Ni1 C2 63.54(7) 2_757 2_757
C5 Ni1 C2 116.46(7) . 2_757
C1 Ni1 C2 38.03(6) 2_757 2_757
C1 Ni1 C2 141.97(6) . 2_757
C5 Ni1 C2 116.47(7) 2_757 .
C5 Ni1 C2 63.53(7) . .
C1 Ni1 C2 141.97(6) 2_757 .
C1 Ni1 C2 38.03(6) . .
C2 Ni1 C2 179.998(1) 2_757 .
C5 Ni1 C3 117.18(7) 2_757 .
C5 Ni1 C3 62.82(7) . .
C1 Ni1 C3 116.62(7) 2_757 .
C1 Ni1 C3 63.38(7) . .
C2 Ni1 C3 141.88(6) 2_757 .
C2 Ni1 C3 38.12(6) . .
C5 Ni1 C3 62.82(7) 2_757 2_757
C5 Ni1 C3 117.18(7) . 2_757
C1 Ni1 C3 63.38(7) 2_757 2_757
C1 Ni1 C3 116.62(7) . 2_757
C2 Ni1 C3 38.12(6) 2_757 2_757
C2 Ni1 C3 141.88(6) . 2_757
C3 Ni1 C3 180.0 . 2_757
C5 Ni1 C4 37.84(6) 2_757 2_757
C5 Ni1 C4 142.15(6) . 2_757
C1 Ni1 C4 63.94(6) 2_757 2_757
C1 Ni1 C4 116.06(6) . 2_757
C2 Ni1 C4 63.93(6) 2_757 2_757
C2 Ni1 C4 116.07(6) . 2_757
C3 Ni1 C4 142.31(6) . 2_757
C3 Ni1 C4 37.69(6) 2_757 2_757
C5 Ni1 C4 142.16(6) 2_757 .
C5 Ni1 C4 37.85(6) . .
C1 Ni1 C4 116.06(6) 2_757 .
C1 Ni1 C4 63.94(6) . .
C2 Ni1 C4 116.07(6) 2_757 .
C2 Ni1 C4 63.93(6) . .
C3 Ni1 C4 37.69(6) . .
C3 Ni1 C4 142.31(6) 2_757 .
C4 Ni1 C4 180.000(1) 2_757 .
C2 C1 C5 107.43(15) . .
C2 C1 C10 126.55(16) . .
C5 C1 C10 125.82(16) . .
C2 C1 Ni1 70.98(9) . .
C5 C1 Ni1 70.75(9) . .
C10 C1 Ni1 127.55(12) . .
C1 C2 C3 107.27(15) . .
C1 C2 C20 127.23(16) . .
C3 C2 C20 125.33(16) . .
C1 C2 Ni1 71.00(9) . .
C3 C2 Ni1 70.94(9) . .
C20 C2 Ni1 126.97(12) . .
C4 C3 C2 109.55(15) . .
C4 C3 Ni1 71.90(9) . .
C2 C3 Ni1 70.94(9) . .
C3 C4 C5 106.47(15) . .
C3 C4 C40 126.38(16) . .
C5 C4 C40 127.14(16) . .
C3 C4 Ni1 70.41(9) . .
C5 C4 Ni1 70.18(9) . .
C40 C4 Ni1 123.24(11) . .
C4 C5 C1 109.28(16) . .
C4 C5 Ni1 71.98(9) . .
C1 C5 Ni1 71.08(9) . .
C1 C10 C11 113.32(17) . .
C1 C10 C12 110.25(16) . .
C11 C10 C12 109.37(18) . .
C2 C20 C22 110.63(17) . .
C2 C20 C21 112.91(17) . .
C22 C20 C21 109.26(19) . .
C4 C40 C41 112.40(17) . .
C4 C40 C42 111.76(17) . .
C41 C40 C42 110.0(2) . .

loop_
_geom_bond_atom_site_label_1
_geom_bond_atom_site_label_2
_geom_bond_distance
_geom_bond_site_symmetry_2
Ni1 C5 2.1867(16) 2_757
Ni1 C5 2.1867(16) .
Ni1 C1 2.1912(16) 2_757
Ni1 C1 2.1912(16) .
Ni1 C2 2.1910(16) 2_757
Ni1 C2 2.1910(16) .
Ni1 C3 2.1909(17) .
Ni1 C3 2.1909(17) 2_757
Ni1 C4 2.2104(17) 2_757
Ni1 C4 2.2104(16) .
C1 C2 1.428(2) .
C1 C5 1.432(2) .
C1 C10 1.515(2) .
C2 C3 1.431(2) .
C2 C20 1.510(2) .
C3 C4 1.422(2) .
C4 C5 1.426(2) .
C4 C40 1.514(2) .
C10 C11 1.518(3) .
C10 C12 1.534(3) .
C20 C22 1.531(3) .
C20 C21 1.526(3) .
C40 C41 1.513(3) .
C40 C42 1.518(3) .
